data_7224906
loop_
_publ_author_name
'Zhang, Huijie'
'Fan, Ruiqing'
'Dong, Yuwei'
'Chen, Wei'
'Du, Xi'
'Wang, Ping'
'Yang, Yulin'

_publ_section_title
;
 Assembly of one-, two-, and three-dimensional Ln(iii) complexes
 constructed from a novel asymmetric tricarboxylic acid: synthesis,
 structure, photoluminescence and tunable white-light emission
;
_journal_issue 20
_journal_name_full CrystEngComm
_journal_page_first 3711
_journal_paper_doi 10.1039/C6CE00483K
_journal_volume 18
_journal_year 2016
_chemical_formula_sum 'C27 H17 Eu N2 O8'
_chemical_formula_weight 649.39
_chemical_name_systematic
; 
 ? 
;
_space_group_IT_number 61
_symmetry_cell_setting monoclinic
_symmetry_space_group_name_Hall '-P 2ac 2ab'
_symmetry_space_group_name_H-M 'P b c a'
_atom_sites_solution_hydrogens geom
_atom_sites_solution_primary direct
_atom_sites_solution_secondary difmap
_audit_creation_method SHELXL-97
_audit_update_record
;
2015-09-07 deposited with the CCDC.
2016-04-11 downloaded from the CCDC.
;
_cell_angle_alpha 90.00
_cell_angle_beta 90.00
_cell_angle_gamma 90.00
_cell_formula_units_Z 8
_cell_length_a 10.2928(13)
_cell_length_b 20.805(3)
_cell_length_c 21.558(3)
_cell_measurement_reflns_used 4184
_cell_measurement_temperature 173(2)
_cell_measurement_theta_max 25.36
_cell_measurement_theta_min 3.37
_cell_volume 4616.5(11)
_computing_structure_refinement 'SHELXL-97 (Sheldrick, 1997)'
_computing_structure_solution 'SHELXS-97 (Sheldrick, 1990)'
_diffrn_ambient_temperature 173(2)
_diffrn_measured_fraction_theta_full 0.989
_diffrn_measured_fraction_theta_max 0.989
_diffrn_measurement_device_type 'Bruker Smart APEX CCD area detector'
_diffrn_measurement_method 'phi and omega scans'
_diffrn_radiation_monochromator graphite
_diffrn_radiation_source 'fine-focus sealed tube'
_diffrn_radiation_type MoK\a
_diffrn_radiation_wavelength 0.71073
_diffrn_reflns_av_R_equivalents 0.1946
_diffrn_reflns_av_sigmaI/netI 0.1867
_diffrn_reflns_limit_h_max 12
_diffrn_reflns_limit_h_min -12
_diffrn_reflns_limit_k_max 21
_diffrn_reflns_limit_k_min -25
_diffrn_reflns_limit_l_max 21
_diffrn_reflns_limit_l_min -25
_diffrn_reflns_number 14452
_diffrn_reflns_theta_full 25.36
_diffrn_reflns_theta_max 25.36
_diffrn_reflns_theta_min 3.37
_exptl_absorpt_coefficient_mu 2.776
_exptl_absorpt_correction_T_max 0.7846
_exptl_absorpt_correction_T_min 0.7371
_exptl_absorpt_correction_type multi-scan
_exptl_crystal_colour colorless
_exptl_crystal_density_diffrn 1.869
_exptl_crystal_density_method 'not measured'
_exptl_crystal_description block
_exptl_crystal_F_000 2559
_exptl_crystal_size_max 0.28
_exptl_crystal_size_mid 0.21
_exptl_crystal_size_min 0.14
_refine_diff_density_max 3.253
_refine_diff_density_min -2.624
_refine_diff_density_rms 0.272
_refine_ls_extinction_method none
_refine_ls_goodness_of_fit_ref 1.043
_refine_ls_hydrogen_treatment mixed
_refine_ls_matrix_type full
_refine_ls_number_parameters 346
_refine_ls_number_reflns 4184
_refine_ls_number_restraints 18
_refine_ls_restrained_S_all 1.040
_refine_ls_R_factor_all 0.2005
_refine_ls_R_factor_gt 0.0707
_refine_ls_shift/su_max 0.102
_refine_ls_shift/su_mean 0.003
_refine_ls_structure_factor_coef Fsqd
_refine_ls_weighting_details 'calc w=1/[\s^2^(Fo^2^)+(0.1000P)^2^+0.0000P] where P=(Fo^2^+2Fc^2^)/3'
_refine_ls_weighting_scheme calc
_refine_ls_wR_factor_gt 0.1571
_refine_ls_wR_factor_ref 0.2331
_reflns_number_gt 1966
_reflns_number_total 4184
_reflns_threshold_expression >2sigma(I)
_cod_data_source_file c6ce00483k2.cif
_cod_data_source_block 1
_cod_depositor_comments
;
The following automatic conversions were performed:

'_symmetry_cell_setting' value 'Monoclinic' changed to 'monoclinic'
according to
/usr/data/users/saulius/crontab/automatic-downloads/rss-feeds/RSC/lib/dictionaries/cif_core.dic
dictionary named 'cif_core.dic' version 2.4.2 from 2011-04-26.

Automatic conversion script
Id: cif_fix_values 4268 2015-11-12 08:31:59Z antanas 

 Adding full bibliography for 7224906.cif.
;
_cod_original_sg_symbol_H-M 'Pbca  '
_cod_database_code 7224906

loop_
_symmetry_equiv_pos_as_xyz
'x, y, z'
'-x+1/2, -y, z+1/2'
'x+1/2, -y+1/2, -z'
'-x, y+1/2, -z+1/2'
'-x, -y, -z'
'x-1/2, y, -z-1/2'
'-x-1/2, y-1/2, z'
'x, -y-1/2, z-1/2'

loop_
_atom_site_label
_atom_site_type_symbol
_atom_site_fract_x
_atom_site_fract_y
_atom_site_fract_z
_atom_site_U_iso_or_equiv
_atom_site_adp_type
_atom_site_occupancy
_atom_site_symmetry_multiplicity
_atom_site_calc_flag
_atom_site_refinement_flags
Eu1 Eu 0.09114(8) 0.02877(4) 0.07584(4) 0.0217(3) Uani 1 1 d .
N1 N 0.2430(14) 0.1135(7) 0.1242(8) 0.030(4) Uani 1 1 d .
N2 N 0.0649(14) 0.0492(7) 0.1922(7) 0.026(4) Uani 1 1 d .
O1 O 0.5892(11) 0.1659(6) -0.1431(5) 0.027(3) Uani 1 1 d .
O2 O 0.8503(13) 0.0738(6) -0.1310(6) 0.037(3) Uani 1 1 d .
O3 O 0.6971(10) 0.0272(6) -0.0774(6) 0.028(3) Uani 1 1 d .
O4 O 0.9220(12) 0.0584(5) -0.0043(5) 0.027(3) Uani 1 1 d .
O5 O 0.9555(10) 0.1285(5) 0.0717(6) 0.018(2) Uani 1 1 d .
O6 O 0.1036(11) 0.0246(6) -0.0968(5) 0.025(3) Uani 1 1 d .
O7 O 0.1956(11) 0.0727(6) -0.0140(5) 0.028(3) Uani 1 1 d .
OW1 O 0.472(4) -0.0435(13) -0.0239(16) 0.200(16) Uani 1 1 d .
HW1A H 0.4541 -0.0755 -0.0469 0.300 Uiso 1 1 d R
HW1B H 0.5026 -0.0133 -0.0461 0.300 Uiso 1 1 d R
C1 C 0.6385(16) 0.1796(9) -0.0850(9) 0.025(4) Uani 1 1 d .
C2 C 0.7316(15) 0.1374(8) -0.0587(8) 0.023(4) Uani 1 1 d .
C3 C 0.7934(16) 0.1534(9) -0.0039(8) 0.025(4) Uani 1 1 d .
C4 C 0.7635(17) 0.2120(9) 0.0261(9) 0.028(4) Uani 1 1 d .
H4A H 0.8079 0.2248 0.0628 0.034 Uiso 1 1 calc R
C5 C 0.6642(18) 0.2516(10) -0.0004(9) 0.027(4) Uani 1 1 d .
H5A H 0.6386 0.2895 0.0208 0.032 Uiso 1 1 calc R
C6 C 0.6043(16) 0.2364(8) -0.0559(9) 0.031(5) Uani 1 1 d .
H6A H 0.5412 0.2643 -0.0735 0.037 Uiso 1 1 calc R
C7 C 0.7608(19) 0.0761(9) -0.0915(8) 0.030(5) Uani 1 1 d .
C8 C 0.8964(19) 0.1119(8) 0.0222(8) 0.028(4) Uani 1 1 d .
C9 C 0.4597(17) 0.1509(8) -0.1499(8) 0.023(4) Uani 1 1 d .
C10 C 0.3880(18) 0.1213(9) -0.1025(9) 0.027(4) Uani 1 1 d .
H10B H 0.428(18) 0.114(8) -0.057(9) 0.033 Uiso 1 1 d .
C11 C 0.2566(16) 0.1051(8) -0.1174(8) 0.022(4) Uani 1 1 d .
C12 C 0.2033(19) 0.1218(9) -0.1728(9) 0.033(5) Uani 1 1 d .
H12A H 0.1141 0.1129 -0.1802 0.039 Uiso 1 1 calc R
C13 C 0.2780(19) 0.1525(9) -0.2200(10) 0.041(5) Uani 1 1 d .
H13A H 0.2409 0.1635 -0.2589 0.049 Uiso 1 1 calc R
C14 C 0.406(2) 0.1654(8) -0.2067(9) 0.034(4) Uani 1 1 d .
H14A H 0.4595 0.1848 -0.2376 0.041 Uiso 1 1 calc R
C15 C 0.1798(15) 0.0648(8) -0.0691(8) 0.020(4) Uani 1 1 d U
C16 C 0.3315(18) 0.1458(10) 0.0902(10) 0.037(5) Uani 1 1 d .
H16A H 0.3352 0.1388 0.0467 0.044 Uiso 1 1 calc R
C17 C 0.417(2) 0.1891(10) 0.1172(10) 0.046(5) Uani 1 1 d U
H17A H 0.4745 0.2138 0.0920 0.055 Uiso 1 1 calc R
C18 C 0.419(2) 0.1961(9) 0.1803(10) 0.039(5) Uani 1 1 d .
H18A H 0.4808 0.2242 0.1989 0.047 Uiso 1 1 calc R
C19 C 0.3320(18) 0.1625(9) 0.2179(10) 0.031(5) Uani 1 1 d .
C20 C 0.332(2) 0.1644(11) 0.2840(11) 0.047(6) Uani 1 1 d .
H20A H 0.3914 0.1924 0.3041 0.057 Uiso 1 1 calc R
C21 C 0.2534(19) 0.1297(10) 0.3186(9) 0.037(5) Uani 1 1 d .
H21A H 0.2584 0.1319 0.3626 0.045 Uiso 1 1 calc R
C22 C 0.1575(18) 0.0873(9) 0.2883(9) 0.031(5) Uani 1 1 d .
C23 C 0.0704(18) 0.0493(9) 0.3225(10) 0.034(5) Uani 1 1 d U
H23A H 0.0735 0.0486 0.3665 0.041 Uiso 1 1 calc R
C24 C -0.018(2) 0.0138(10) 0.2913(10) 0.044(6) Uani 1 1 d .
H24A H -0.0788 -0.0114 0.3137 0.053 Uiso 1 1 calc R
C25 C -0.0208(16) 0.0138(8) 0.2271(9) 0.029(4) Uani 1 1 d .
H25A H -0.0841 -0.0116 0.2064 0.035 Uiso 1 1 calc R
C26 C 0.1527(19) 0.0863(10) 0.2246(9) 0.032(5) Uani 1 1 d .
C27 C 0.2469(17) 0.1204(10) 0.1855(9) 0.031(5) Uani 1 1 d .

loop_
_atom_site_aniso_label
_atom_site_aniso_U_11
_atom_site_aniso_U_22
_atom_site_aniso_U_33
_atom_site_aniso_U_23
_atom_site_aniso_U_13
_atom_site_aniso_U_12
Eu1 0.0233(4) 0.0246(4) 0.0173(4) -0.0007(5) -0.0010(4) -0.0011(4)
N1 0.020(8) 0.031(9) 0.040(10) -0.001(8) -0.008(7) -0.001(7)
N2 0.030(9) 0.034(9) 0.015(7) -0.005(6) -0.006(6) -0.004(7)
O1 0.016(5) 0.041(7) 0.023(6) 0.003(6) 0.007(6) -0.004(6)
O2 0.040(7) 0.036(8) 0.034(8) 0.006(7) -0.001(7) 0.009(7)
O3 0.022(6) 0.024(6) 0.038(7) -0.015(8) -0.004(6) -0.001(6)
O4 0.035(7) 0.020(6) 0.027(7) 0.005(5) -0.004(6) 0.003(6)
O5 0.019(5) 0.021(6) 0.015(6) -0.008(6) 0.004(5) 0.000(4)
O6 0.025(6) 0.025(6) 0.025(6) -0.002(5) 0.000(5) 0.000(6)
O7 0.034(7) 0.041(8) 0.009(6) 0.002(6) -0.003(5) -0.007(6)
OW1 0.30(4) 0.12(3) 0.17(3) 0.00(2) 0.09(3) 0.00(3)
C1 0.020(8) 0.031(10) 0.023(10) -0.005(9) 0.006(8) -0.002(7)
C2 0.013(8) 0.026(10) 0.030(11) 0.002(8) 0.007(7) 0.004(7)
C3 0.018(9) 0.034(11) 0.021(10) -0.001(8) -0.002(8) -0.012(8)
C4 0.019(9) 0.032(11) 0.035(11) 0.005(9) -0.004(8) 0.002(8)
C5 0.025(9) 0.026(9) 0.030(10) 0.002(8) 0.014(8) 0.002(8)
C6 0.015(8) 0.023(10) 0.055(13) 0.008(9) -0.006(9) -0.004(8)
C7 0.048(12) 0.025(10) 0.017(10) -0.005(8) -0.001(9) -0.008(10)
C8 0.039(11) 0.019(9) 0.026(10) -0.006(8) 0.011(9) -0.002(9)
C9 0.030(9) 0.026(10) 0.012(9) 0.006(8) -0.002(7) -0.009(8)
C10 0.034(11) 0.025(10) 0.023(10) -0.001(8) 0.003(8) 0.000(8)
C11 0.017(9) 0.020(9) 0.029(10) 0.000(8) 0.000(8) 0.003(7)
C12 0.037(11) 0.027(11) 0.034(12) 0.014(9) 0.001(9) -0.003(9)
C13 0.037(11) 0.037(12) 0.047(14) 0.022(11) -0.015(11) -0.006(10)
C14 0.048(11) 0.028(10) 0.027(10) 0.005(8) -0.006(11) -0.009(10)
C15 0.020(4) 0.020(4) 0.020(4) 0.0002(10) 0.0001(10) -0.0002(10)
C16 0.036(11) 0.036(12) 0.038(14) 0.002(10) -0.022(9) -0.015(9)
C17 0.046(5) 0.046(5) 0.046(5) -0.0002(10) -0.0001(10) -0.0002(10)
C18 0.038(11) 0.035(11) 0.045(13) -0.022(10) -0.005(11) 0.004(10)
C19 0.031(11) 0.032(12) 0.030(12) -0.005(9) 0.000(9) -0.001(9)
C20 0.042(13) 0.055(16) 0.045(15) -0.016(12) -0.015(11) -0.009(11)
C21 0.042(12) 0.045(13) 0.025(11) -0.012(10) 0.003(10) 0.004(10)
C22 0.035(11) 0.033(12) 0.025(11) -0.006(9) 0.002(9) 0.012(9)
C23 0.034(5) 0.035(5) 0.034(5) -0.0001(10) 0.0001(10) 0.0002(10)
C24 0.054(13) 0.045(15) 0.035(13) 0.001(10) 0.016(10) 0.012(11)
C25 0.023(9) 0.022(11) 0.041(12) 0.000(8) 0.003(9) -0.011(8)
C26 0.042(11) 0.038(12) 0.018(10) -0.007(9) -0.010(9) -0.004(9)
C27 0.021(9) 0.048(12) 0.024(11) -0.001(9) -0.009(8) -0.002(9)

loop_
_atom_type_symbol
_atom_type_description
_atom_type_scat_dispersion_real
_atom_type_scat_dispersion_imag
_atom_type_scat_source
C C 0.0033 0.0016 'International Tables Vol C Tables 4.2.6.8 and 6.1.1.4'
H H 0.0000 0.0000 'International Tables Vol C Tables 4.2.6.8 and 6.1.1.4'
Eu Eu -0.1578 3.6682 'International Tables Vol C Tables 4.2.6.8 and 6.1.1.4'
N N 0.0061 0.0033 'International Tables Vol C Tables 4.2.6.8 and 6.1.1.4'
O O 0.0106 0.0060 'International Tables Vol C Tables 4.2.6.8 and 6.1.1.4'

loop_
_geom_angle_atom_site_label_1
_geom_angle_atom_site_label_2
_geom_angle_atom_site_label_3
_geom_angle
_geom_angle_site_symmetry_1
_geom_angle_site_symmetry_3
O6 Eu1 O4 73.4(4) 5 5_655
O6 Eu1 O7 136.3(4) 5 .
O4 Eu1 O7 78.0(4) 5_655 .
O6 Eu1 O3 122.0(4) 5 5_655
O4 Eu1 O3 72.5(4) 5_655 5_655
O7 Eu1 O3 78.2(4) . 5_655
O6 Eu1 O5 85.5(4) 5 1_455
O4 Eu1 O5 125.2(4) 5_655 1_455
O7 Eu1 O5 84.6(4) . 1_455
O3 Eu1 O5 152.0(4) 5_655 1_455
O6 Eu1 O2 73.2(4) 5 5_655
O4 Eu1 O2 71.0(4) 5_655 5_655
O7 Eu1 O2 126.7(4) . 5_655
O3 Eu1 O2 51.9(4) 5_655 5_655
O5 Eu1 O2 148.6(4) 1_455 5_655
O6 Eu1 O4 69.9(4) 5 1_455
O4 Eu1 O4 72.8(4) 5_655 1_455
O7 Eu1 O4 70.3(4) . 1_455
O3 Eu1 O4 136.9(4) 5_655 1_455
O5 Eu1 O4 52.4(4) 1_455 1_455
O2 Eu1 O4 134.0(4) 5_655 1_455
O6 Eu1 N2 78.4(4) 5 .
O4 Eu1 N2 139.0(4) 5_655 .
O7 Eu1 N2 140.9(4) . .
O3 Eu1 N2 99.1(4) 5_655 .
O5 Eu1 N2 80.7(4) 1_455 .
O2 Eu1 N2 72.7(5) 5_655 .
O4 Eu1 N2 123.8(4) 1_455 .
O6 Eu1 N1 140.2(5) 5 .
O4 Eu1 N1 144.7(5) 5_655 .
O7 Eu1 N1 78.1(5) . .
O3 Eu1 N1 77.4(4) 5_655 .
O5 Eu1 N1 77.6(4) 1_455 .
O2 Eu1 N1 104.1(5) 5_655 .
O4 Eu1 N1 121.8(4) 1_455 .
N2 Eu1 N1 63.5(5) . .
O6 Eu1 C7 94.4(5) 5 5_655
O4 Eu1 C7 59.7(5) 5_655 5_655
O7 Eu1 C7 99.0(5) . 5_655
O3 Eu1 C7 27.6(5) 5_655 5_655
O5 Eu1 C7 174.7(4) 1_455 5_655
O2 Eu1 C7 27.7(5) 5_655 5_655
O4 Eu1 C7 132.5(5) 1_455 5_655
N2 Eu1 C7 94.1(5) . 5_655
N1 Eu1 C7 99.2(5) . 5_655
O6 Eu1 C8 76.5(5) 5 1_455
O4 Eu1 C8 99.0(5) 5_655 1_455
O7 Eu1 C8 76.1(5) . 1_455
O3 Eu1 C8 154.1(5) 5_655 1_455
O5 Eu1 C8 26.2(4) 1_455 1_455
O2 Eu1 C8 149.7(5) 5_655 1_455
O4 Eu1 C8 26.3(4) 1_455 1_455
N2 Eu1 C8 102.7(5) . 1_455
N1 Eu1 C8 100.0(5) . 1_455
C7 Eu1 C8 158.7(5) 5_655 1_455
O6 Eu1 Eu1 67.0(3) 5 5
O4 Eu1 Eu1 37.6(3) 5_655 5
O7 Eu1 Eu1 70.1(3) . 5
O3 Eu1 Eu1 106.6(3) 5_655 5
O5 Eu1 Eu1 87.5(3) 1_455 5
O2 Eu1 Eu1 104.3(3) 5_655 5
O4 Eu1 Eu1 35.1(3) 1_455 5
N2 Eu1 Eu1 144.2(3) . 5
N1 Eu1 Eu1 146.0(4) . 5
C7 Eu1 Eu1 97.3(4) 5_655 5
C8 Eu1 Eu1 61.4(3) 1_455 5
C27 N1 C16 117.8(16) . .
C27 N1 Eu1 119.6(13) . .
C16 N1 Eu1 122.1(13) . .
C25 N2 C26 116.4(15) . .
C25 N2 Eu1 121.0(11) . .
C26 N2 Eu1 121.4(12) . .
C9 O1 C1 119.9(13) . .
C7 O2 Eu1 83.6(11) . 5_655
C7 O3 Eu1 85.6(10) . 5_655
C8 O4 Eu1 160.0(12) . 5_655
C8 O4 Eu1 92.7(11) . 1_655
Eu1 O4 Eu1 107.2(4) 5_655 1_655
C8 O5 Eu1 94.1(10) . 1_655
C15 O6 Eu1 137.6(10) . 5
C15 O7 Eu1 133.0(11) . .
HW1A OW1 HW1B 109.5 . .
O1 C1 C6 119.6(16) . .
O1 C1 C2 118.8(16) . .
C6 C1 C2 121.4(17) . .
C3 C2 C1 120.2(16) . .
C3 C2 C7 121.2(16) . .
C1 C2 C7 118.6(16) . .
C2 C3 C4 119.8(17) . .
C2 C3 C8 121.0(16) . .
C4 C3 C8 119.0(15) . .
C3 C4 C5 117.9(17) . .
C3 C4 H4A 121.0 . .
C5 C4 H4A 121.0 . .
C6 C5 C4 122.3(19) . .
C6 C5 H5A 118.9 . .
C4 C5 H5A 118.9 . .
C5 C6 C1 118.2(18) . .
C5 C6 H6A 120.9 . .
C1 C6 H6A 120.9 . .
O3 C7 O2 121.4(17) . .
O3 C7 C2 118.4(16) . .
O2 C7 C2 120.1(16) . .
O3 C7 Eu1 66.7(9) . 5_655
O2 C7 Eu1 68.8(10) . 5_655
C2 C7 Eu1 138.7(12) . 5_655
O5 C8 O4 120.8(17) . .
O5 C8 C3 120.2(15) . .
O4 C8 C3 119.0(16) . .
O5 C8 Eu1 59.8(9) . 1_655
O4 C8 Eu1 61.0(9) . 1_655
C3 C8 Eu1 178.0(13) . 1_655
O1 C9 C14 115.5(16) . .
O1 C9 C10 122.1(16) . .
C14 C9 C10 122.4(17) . .
C9 C10 C11 116.0(17) . .
C9 C10 H10B 122(10) . .
C11 C10 H10B 122(10) . .
C12 C11 C10 121.2(17) . .
C12 C11 C15 121.5(16) . .
C10 C11 C15 117.3(15) . .
C11 C12 C13 121.6(18) . .
C11 C12 H12A 119.2 . .
C13 C12 H12A 119.2 . .
C14 C13 C12 117.1(19) . .
C14 C13 H13A 121.4 . .
C12 C13 H13A 121.4 . .
C9 C14 C13 121.6(19) . .
C9 C14 H14A 119.2 . .
C13 C14 H14A 119.2 . .
O7 C15 O6 128.5(16) . .
O7 C15 C11 121.1(15) . .
O6 C15 C11 110.3(15) . .
N1 C16 C17 122(2) . .
N1 C16 H16A 119.2 . .
C17 C16 H16A 119.2 . .
C18 C17 C16 120(2) . .
C18 C17 H17A 120.2 . .
C16 C17 H17A 120.2 . .
C17 C18 C19 121(2) . .
C17 C18 H18A 119.5 . .
C19 C18 H18A 119.5 . .
C18 C19 C27 114.8(18) . .
C18 C19 C20 124.5(19) . .
C27 C19 C20 120.5(19) . .
C21 C20 C19 124(2) . .
C21 C20 H20A 118.2 . .
C19 C20 H20A 118.2 . .
C20 C21 C22 119.1(19) . .
C20 C21 H21A 120.4 . .
C22 C21 H21A 120.4 . .
C26 C22 C23 119.5(19) . .
C26 C22 C21 118.5(19) . .
C23 C22 C21 122.0(18) . .
C24 C23 C22 118(2) . .
C24 C23 H23A 120.8 . .
C22 C23 H23A 120.8 . .
C23 C24 C25 121(2) . .
C23 C24 H24A 119.6 . .
C25 C24 H24A 119.6 . .
N2 C25 C24 122.2(18) . .
N2 C25 H25A 118.9 . .
C24 C25 H25A 118.9 . .
C22 C26 N2 122.7(18) . .
C22 C26 C27 122.8(17) . .
N2 C26 C27 114.3(16) . .
N1 C27 C19 125.0(18) . .
N1 C27 C26 119.9(17) . .
C19 C27 C26 115.0(17) . .

loop_
_geom_bond_atom_site_label_1
_geom_bond_atom_site_label_2
_geom_bond_distance
_geom_bond_site_symmetry_2
Eu1 O6 2.335(11) 5
Eu1 O4 2.383(12) 5_655
Eu1 O7 2.396(12) .
Eu1 O3 2.472(10) 5_655
Eu1 O5 2.503(10) 1_455
Eu1 O2 2.516(13) 5_655
Eu1 O4 2.529(12) 1_455
Eu1 N2 2.559(14) .
Eu1 N1 2.576(15) .
Eu1 C7 2.683(19) 5_655
Eu1 C8 2.889(19) 1_455
Eu1 Eu1 3.9556(17) 5
N1 C27 1.33(2) .
N1 C16 1.35(2) .
N2 C25 1.37(2) .
N2 C26 1.38(2) .
O1 C9 1.38(2) .
O1 C1 1.38(2) .
O2 C7 1.25(2) .
O2 Eu1 2.516(13) 5_655
O3 C7 1.25(2) .
O3 Eu1 2.472(10) 5_655
O4 C8 1.28(2) .
O4 Eu1 2.383(12) 5_655
O4 Eu1 2.530(12) 1_655
O5 C8 1.28(2) .
O5 Eu1 2.503(10) 1_655
O6 C15 1.294(19) .
O6 Eu1 2.335(11) 5
O7 C15 1.21(2) .
OW1 HW1A 0.8496 .
OW1 HW1B 0.8500 .
C1 C6 1.38(2) .
C1 C2 1.42(2) .
C2 C3 1.38(2) .
C2 C7 1.49(2) .
C3 C4 1.42(2) .
C3 C8 1.48(3) .
C4 C5 1.43(2) .
C4 H4A 0.9500 .
C5 C6 1.38(3) .
C5 H5A 0.9500 .
C6 H6A 0.9500 .
C7 Eu1 2.683(19) 5_655
C8 Eu1 2.889(19) 1_655
C9 C14 1.38(2) .
C9 C10 1.40(2) .
C10 C11 1.43(2) .
C10 H10B 1.08(19) .
C11 C12 1.36(2) .
C11 C15 1.55(2) .
C12 C13 1.43(3) .
C12 H12A 0.9500 .
C13 C14 1.38(3) .
C13 H13A 0.9500 .
C14 H14A 0.9500 .
C16 C17 1.39(3) .
C16 H16A 0.9500 .
C17 C18 1.37(3) .
C17 H17A 0.9500 .
C18 C19 1.40(3) .
C18 H18A 0.9500 .
C19 C27 1.42(3) .
C19 C20 1.43(3) .
C20 C21 1.32(3) .
C20 H20A 0.9500 .
C21 C22 1.48(3) .
C21 H21A 0.9500 .
C22 C26 1.37(3) .
C22 C23 1.40(3) .
C23 C24 1.35(3) .
C23 H23A 0.9500 .
C24 C25 1.38(3) .
C24 H24A 0.9500 .
C25 H25A 0.9500 .
C26 C27 1.47(3) .
